data_7027258
loop_
_publ_author_name
'Jalil, M. Abdul'
'Fujinami, Shuhei'
'Senda, Hitoshi'
'Nishikawa, Hiroaki'

_publ_contact_author
;
Hiroaki Nishikawa
Department of Chemistry, Faculty of Science, Kanazawa University,
Kakuma machi, Kanazawa 920-1192, Japan
;
_publ_section_title
;
 Syntheses of new P--N ligands containing an imidazolyl group and their
 co-ordination behaviors toward nickel(II), cobalt-(II) and -(III)
;
_journal_issue 10
_journal_name_full 'Journal of the Chemical Society, Dalton Transactions'
_journal_page_first 1655
_journal_paper_doi 10.1039/a900450e
_journal_year 1999
_chemical_formula_sum 'C17 H18 Br N2 P'
_chemical_formula_weight 361.22
_space_group_IT_number 14
_symmetry_cell_setting monoclinic
_symmetry_Int_Tables_number 14
_symmetry_space_group_name_Hall '-P 2yn'
_symmetry_space_group_name_H-M 'P 1 21/n 1'
_audit_creation_date 'Tue Feb 16 14:56:31 1999'
_audit_creation_method 'from TEXRAY.INF file'
_cell_angle_alpha 90
_cell_angle_beta 95.16(3)
_cell_angle_gamma 90
_cell_formula_units_Z 4
_cell_length_a 8.599(3)
_cell_length_b 21.030(4)
_cell_length_c 9.690(3)
_cell_measurement_reflns_used 22
_cell_measurement_temperature 296.2
_cell_measurement_theta_max 15.0
_cell_measurement_theta_min 14.8
_cell_volume 1745.2(9)
_computing_cell_refinement 'Rigaku/AFC Diffractometer Control'
_computing_data_collection 'Rigaku/AFC Diffractometer Control'
_computing_data_reduction teXsan
_computing_publication_material teXsan
_computing_structure_refinement teXsan
_computing_structure_solution SHELXS86
_diffrn_ambient_temperature 296.2
_diffrn_measurement_device 'Rigaku AFC7R'
_diffrn_measurement_method \w-2\q
_diffrn_orient_matrix_UB_11 0.04608
_diffrn_orient_matrix_UB_12 0.04036
_diffrn_orient_matrix_UB_13 -0.03261
_diffrn_orient_matrix_UB_21 -0.09016
_diffrn_orient_matrix_UB_22 0.02444
_diffrn_orient_matrix_UB_23 0.03138
_diffrn_orient_matrix_UB_31 0.05816
_diffrn_orient_matrix_UB_32 0.00590
_diffrn_orient_matrix_UB_33 0.09321
_diffrn_radiation_detector 'scintillation counter'
_diffrn_radiation_monochromator graphite
_diffrn_radiation_source 'Rigaku rotating anode'
_diffrn_radiation_type 'Mo Kalpha'
_diffrn_radiation_wavelength 0.7107
_diffrn_reflns_av_R_equivalents 0.021
_diffrn_reflns_av_sigmaI/netI 0.049
_diffrn_reflns_limit_h_max 11
_diffrn_reflns_limit_h_min 0
_diffrn_reflns_limit_k_max 27
_diffrn_reflns_limit_k_min 0
_diffrn_reflns_limit_l_max 12
_diffrn_reflns_limit_l_min -12
_diffrn_reflns_number 4395
_diffrn_reflns_reduction_process 'Lp corrections applied'
_diffrn_reflns_theta_max 27.50
_diffrn_reflns_theta_min 2.11
_diffrn_standards_decay_% -2.62
_diffrn_standards_interval_count 150
_diffrn_standards_number 3
_exptl_absorpt_coefficient_mu 2.449
_exptl_absorpt_correction_T_max 1.000
_exptl_absorpt_correction_T_min 0.886
_exptl_absorpt_correction_type '\y scans(North,Phillips & Mathews,1968)'
_exptl_crystal_colour colorless
_exptl_crystal_density_diffrn 1.375
_exptl_crystal_density_meas ?
_exptl_crystal_description prismatic
_exptl_crystal_F_000 736.00
_exptl_crystal_size_max 0.500
_exptl_crystal_size_mid 0.200
_exptl_crystal_size_min 0.200
_refine_diff_density_max 0.27
_refine_diff_density_min -0.21
_refine_ls_extinction_method none
_refine_ls_goodness_of_fit_obs 1.073
_refine_ls_hydrogen_treatment noref
_refine_ls_matrix_type full
_refine_ls_number_constraints 0
_refine_ls_number_parameters 191
_refine_ls_number_reflns 2363
_refine_ls_number_restraints 0
_refine_ls_R_factor_obs 0.0315
_refine_ls_shift/esd_max 0.0531
_refine_ls_shift/esd_mean 0.0003
_refine_ls_structure_factor_coef F
_refine_ls_weighting_details 'w = 1/[\s^2^(Fo) + 0.00137|Fo|^2^]'
_refine_ls_weighting_scheme calc
_refine_ls_wR_factor_obs 0.0516
_reflns_number_observed 2363
_reflns_number_total 4133
_reflns_observed_criterion >3.0sigma(I)
_cod_data_source_file 900450esup1.cif
_cod_data_source_block PNI.HBr
_cod_depositor_comments
;
The following automatic conversions were performed:

'_exptl_crystal_density_meas' value 'not measured' was changed to '?'
- the value is perceived as not measured.

Automatic conversion script
Id: cif_fix_values 3008 2015-01-20 13:52:24Z robertas 

The following automatic conversions were performed:

'_refine_ls_weighting_scheme' value 'w = 1/[\s^2^(Fo) +
0.00137|Fo|^2^]' was changed to 'calc'. New tag
'_refine_ls_weighting_details' was created. The value of the new tag
was set to 'w = 1/[\s^2^(Fo) + 0.00137|Fo|^2^]'.

Automatic conversion script
Id: cif_fix_values 3143 2015-03-26 13:38:13Z robertas 
;
_cod_original_sg_symbol_H-M 'P 21/n       '
_cod_original_formula_sum 'C17 H18 Br N2 P '
_cod_database_code 7027258

loop_
_symmetry_equiv_pos_as_xyz
x,y,z
1/2-x,1/2+y,1/2-z
-x,-y,-z
1/2+x,1/2-y,1/2+z

loop_
_atom_site_aniso_label
_atom_site_aniso_U_11
_atom_site_aniso_U_22
_atom_site_aniso_U_33
_atom_site_aniso_U_12
_atom_site_aniso_U_13
_atom_site_aniso_U_23
Br1 0.0445(2) 0.0745(3) 0.0547(2) -0.0064(2) 0.0096(2) 0.0110(2)
P1 0.0456(5) 0.0527(5) 0.0403(4) 0.0031(4) 0.0021(3) -0.0021(4)
N1 0.039(1) 0.058(2) 0.046(1) -0.003(1) 0.003(1) -0.002(1)
N2 0.035(1) 0.061(2) 0.048(2) 0.002(1) 0.000(1) 0.007(1)
C1 0.056(2) 0.062(2) 0.047(2) -0.016(2) -0.004(2) -0.003(2)
C2 0.049(2) 0.066(2) 0.051(2) -0.010(2) -0.010(2) 0.006(2)
C3 0.042(2) 0.100(3) 0.070(2) 0.010(2) 0.009(2) -0.005(2)
C4 0.038(2) 0.047(2) 0.043(2) -0.002(1) 0.001(1) 0.004(1)
C5 0.036(1) 0.054(2) 0.041(2) -0.002(1) 0.000(1) 0.001(1)
C6 0.045(2) 0.047(2) 0.043(2) -0.003(1) -0.005(1) -0.001(1)
C7 0.080(3) 0.056(2) 0.067(3) 0.005(2) -0.001(2) 0.008(2)
C8 0.120(4) 0.072(3) 0.097(4) -0.002(3) 0.003(3) 0.039(3)
C9 0.109(4) 0.100(4) 0.066(3) -0.038(3) 0.007(3) 0.022(3)
C10 0.080(3) 0.091(4) 0.064(2) -0.022(3) 0.029(2) -0.006(2)
C11 0.060(2) 0.059(2) 0.068(2) -0.008(2) 0.015(2) -0.004(2)
C12 0.054(2) 0.049(2) 0.041(2) 0.000(2) -0.004(1) -0.005(1)
C13 0.064(2) 0.103(4) 0.058(2) -0.017(2) -0.010(2) 0.012(2)
C14 0.063(3) 0.143(5) 0.079(3) -0.024(3) -0.023(2) 0.018(3)
C15 0.082(3) 0.103(4) 0.065(3) -0.003(3) -0.028(2) 0.005(3)
C16 0.094(3) 0.071(3) 0.046(2) -0.003(2) -0.017(2) -0.002(2)
C17 0.070(2) 0.062(2) 0.044(2) -0.007(2) -0.001(2) -0.003(2)

loop_
_atom_site_label
_atom_site_fract_x
_atom_site_fract_y
_atom_site_fract_z
_atom_site_U_iso_or_equiv
_atom_site_thermal_displace_type
_atom_site_calc_flag
_atom_site_occupancy
Br1 0.17520(4) 0.74909(2) 0.36819(4) 0.0576(1) Uani d 1.00
P1 0.0512(1) 0.41312(5) 0.41441(9) 0.0463(2) Uani d 1.00
N1 -0.0336(3) 0.2985(1) 0.1078(3) 0.0478(8) Uani d 1.00
N2 -0.2318(3) 0.3285(1) 0.2122(3) 0.0482(8) Uani d 1.00
C1 -0.1632(4) 0.2937(2) 0.0126(4) 0.056(1) Uani d 1.00
C2 -0.2850(4) 0.3126(2) 0.0774(4) 0.056(1) Uani d 1.00
C3 -0.3288(4) 0.3510(2) 0.3169(5) 0.071(1) Uani d 1.00
C4 -0.0770(4) 0.3194(2) 0.2287(3) 0.0429(9) Uani d 1.00
C5 0.0297(4) 0.3285(2) 0.3548(3) 0.0439(8) Uani d 1.00
C6 0.1345(4) 0.4512(2) 0.2678(3) 0.0454(9) Uani d 1.00
C7 0.0803(5) 0.5116(2) 0.2333(4) 0.068(1) Uani d 1.00
C8 0.1358(7) 0.5435(2) 0.1246(6) 0.097(2) Uani d 1.00
C9 0.2430(7) 0.5155(3) 0.0466(5) 0.092(2) Uani d 1.00
C10 0.2964(5) 0.4556(3) 0.0785(5) 0.077(1) Uani d 1.00
C11 0.2440(4) 0.4233(2) 0.1895(4) 0.062(1) Uani d 1.00
C12 0.2201(4) 0.3992(2) 0.5410(3) 0.0483(9) Uani d 1.00
C13 0.3670(5) 0.4250(2) 0.5304(4) 0.076(1) Uani d 1.00
C14 0.4890(5) 0.4129(3) 0.6310(5) 0.097(2) Uani d 1.00
C15 0.4653(6) 0.3741(3) 0.7420(5) 0.085(2) Uani d 1.00
C16 0.3205(6) 0.3483(2) 0.7550(4) 0.072(1) Uani d 1.00
C17 0.1985(5) 0.3615(2) 0.6547(4) 0.059(1) Uani d 1.00
H1 0.0615 0.2833 0.0985 0.0935 Uiso calc 1.00
H2 -0.1419 0.2679 -0.0813 0.0935 Uiso calc 1.00
H3 -0.4032 0.3145 0.0424 0.0935 Uiso calc 1.00
H4 -0.4263 0.3417 0.3056 0.0935 Uiso calc 1.00
H5 -0.2805 0.3467 0.4031 0.0935 Uiso calc 1.00
H6 -0.3395 0.3937 0.3143 0.0935 Uiso calc 1.00
H7 0.1319 0.3106 0.3339 0.0935 Uiso calc 1.00
H8 -0.0184 0.3070 0.4358 0.0935 Uiso calc 1.00
H9 -0.0084 0.5317 0.2975 0.0935 Uiso calc 1.00
H10 0.1038 0.5827 0.0758 0.0935 Uiso calc 1.00
H11 0.2793 0.5444 -0.0404 0.0935 Uiso calc 1.00
H12 0.3877 0.4356 0.0224 0.0935 Uiso calc 1.00
H13 0.2775 0.3735 0.2068 0.0935 Uiso calc 1.00
H14 0.4120 0.4389 0.4445 0.0935 Uiso calc 1.00
H15 0.5973 0.4260 0.6316 0.0935 Uiso calc 1.00
H16 0.5562 0.3683 0.8157 0.0935 Uiso calc 1.00
H17 0.2808 0.3241 0.8517 0.0935 Uiso calc 1.00
H18 0.0908 0.3418 0.6681 0.0935 Uiso calc 1.00

loop_
_atom_type_symbol
_atom_type_oxidation_number
_atom_type_number_in_cell
_atom_type_scat_dispersion_real
_atom_type_scat_dispersion_imag
_atom_type_scat_source
C 0 68 0.003 0.002
;International Tables for Crystallography
(1992, Vol. C, Tables 4.2.6.8 and 6.1.1.1)
;
H 0 72 0.000 0.000
;International Tables for Crystallography
(1992, Vol. C, Table 6.1.1.2)
;
N 0 8 0.006 0.003
;International Tables for Crystallography
(1992, Vol. C, Tables 4.2.6.8 and 6.1.1.1)
;
P 0 4 0.102 0.094
;International Tables for Crystallography
(1992, Vol. C, Tables 4.2.6.8 and 6.1.1.1)
;
Br 0 4 -0.290 2.459
;International Tables for Crystallography
(1992, Vol. C, Tables 4.2.6.8 and 6.1.1.1)
;

loop_
_geom_angle_atom_site_label_1
_geom_angle_atom_site_label_2
_geom_angle_atom_site_label_3
_geom_angle
_geom_angle_site_symmetry_1
_geom_angle_site_symmetry_2
_geom_angle_site_symmetry_3
_geom_angle_publ_flag
C5 P1 C6 102.1(1) 1_555 1_555 1_555 yes
C5 P1 C12 96.0(1) 1_555 1_555 1_555 yes
C6 P1 C12 104.3(2) 1_555 1_555 1_555 yes
C1 N1 C4 109.7(3) 1_555 1_555 1_555 yes
C1 N1 H1 126.7(3) 1_555 1_555 1_555 no
C4 N1 H1 122.6(3) 1_555 1_555 1_555 no
C2 N2 C3 125.2(3) 1_555 1_555 1_555 yes
C2 N2 C4 108.6(3) 1_555 1_555 1_555 yes
C3 N2 C4 126.2(3) 1_555 1_555 1_555 yes
N1 C1 C2 106.6(3) 1_555 1_555 1_555 yes
N1 C1 H2 114.0(3) 1_555 1_555 1_555 no
C2 C1 H2 137.9(3) 1_555 1_555 1_555 no
N2 C2 C1 108.0(3) 1_555 1_555 1_555 yes
N2 C2 H3 121.8(4) 1_555 1_555 1_555 no
C1 C2 H3 130.1(4) 1_555 1_555 1_555 no
N2 C3 H4 116.9(4) 1_555 1_555 1_555 no
N2 C3 H5 111.7(3) 1_555 1_555 1_555 no
N2 C3 H6 111.7(4) 1_555 1_555 1_555 no
H4 C3 H5 117.2(5) 1_555 1_555 1_555 no
H4 C3 H6 97.3(4) 1_555 1_555 1_555 no
H5 C3 H6 99.3(4) 1_555 1_555 1_555 no
N1 C4 N2 107.1(3) 1_555 1_555 1_555 yes
N1 C4 C5 124.6(3) 1_555 1_555 1_555 yes
N2 C4 C5 128.2(3) 1_555 1_555 1_555 yes
P1 C5 C4 114.6(2) 1_555 1_555 1_555 yes
P1 C5 H7 111.1(2) 1_555 1_555 1_555 no
P1 C5 H8 102.6(2) 1_555 1_555 1_555 no
C4 C5 H7 106.1(3) 1_555 1_555 1_555 no
C4 C5 H8 108.2(3) 1_555 1_555 1_555 no
H7 C5 H8 114.4(3) 1_555 1_555 1_555 no
P1 C6 C7 116.2(3) 1_555 1_555 1_555 yes
P1 C6 C11 124.8(3) 1_555 1_555 1_555 yes
C7 C6 C11 119.0(3) 1_555 1_555 1_555 yes
C6 C7 C8 120.1(4) 1_555 1_555 1_555 yes
C6 C7 H9 116.6(4) 1_555 1_555 1_555 no
C8 C7 H9 123.3(4) 1_555 1_555 1_555 no
C7 C8 C9 120.6(5) 1_555 1_555 1_555 yes
C7 C8 H10 133.1(6) 1_555 1_555 1_555 no
C9 C8 H10 105.6(5) 1_555 1_555 1_555 no
C8 C9 C10 119.9(4) 1_555 1_555 1_555 yes
C8 C9 H11 115.6(6) 1_555 1_555 1_555 no
C10 C9 H11 124.5(6) 1_555 1_555 1_555 no
C9 C10 C11 120.2(4) 1_555 1_555 1_555 yes
C9 C10 H12 119.4(5) 1_555 1_555 1_555 no
C11 C10 H12 120.2(5) 1_555 1_555 1_555 no
C6 C11 C10 120.2(4) 1_555 1_555 1_555 yes
C6 C11 H13 120.0(3) 1_555 1_555 1_555 no
C10 C11 H13 119.3(4) 1_555 1_555 1_555 no
P1 C12 C13 123.9(3) 1_555 1_555 1_555 yes
P1 C12 C17 117.9(3) 1_555 1_555 1_555 yes
C13 C12 C17 118.2(3) 1_555 1_555 1_555 yes
C12 C13 C14 120.7(4) 1_555 1_555 1_555 yes
C12 C13 H14 127.2(4) 1_555 1_555 1_555 no
C14 C13 H14 108.3(4) 1_555 1_555 1_555 no
C13 C14 C15 120.0(4) 1_555 1_555 1_555 yes
C13 C14 H15 128.0(5) 1_555 1_555 1_555 no
C15 C14 H15 111.9(4) 1_555 1_555 1_555 no
C14 C15 C16 120.2(4) 1_555 1_555 1_555 yes
C14 C15 H16 117.4(5) 1_555 1_555 1_555 no
C16 C15 H16 122.2(5) 1_555 1_555 1_555 no
C15 C16 C17 119.3(4) 1_555 1_555 1_555 yes
C15 C16 H17 126.1(4) 1_555 1_555 1_555 no
C17 C16 H17 113.5(4) 1_555 1_555 1_555 no
C12 C17 C16 121.6(4) 1_555 1_555 1_555 yes
C12 C17 H18 121.1(4) 1_555 1_555 1_555 no
C16 C17 H18 117.3(4) 1_555 1_555 1_555 no

loop_
_geom_bond_atom_site_label_1
_geom_bond_atom_site_label_2
_geom_bond_distance
_geom_bond_site_symmetry_1
_geom_bond_site_symmetry_2
_geom_bond_publ_flag
P1 C5 1.874(4) 1_555 1_555 yes
P1 C6 1.832(3) 1_555 1_555 yes
P1 C12 1.839(3) 1_555 1_555 yes
N1 C1 1.385(4) 1_555 1_555 yes
N1 C4 1.335(4) 1_555 1_555 yes
N2 C2 1.385(4) 1_555 1_555 yes
N2 C3 1.450(5) 1_555 1_555 yes
N2 C4 1.340(4) 1_555 1_555 yes
C1 C2 1.329(5) 1_555 1_555 yes
C4 C5 1.473(4) 1_555 1_555 yes
C6 C7 1.384(5) 1_555 1_555 yes
C6 C11 1.391(5) 1_555 1_555 yes
C7 C8 1.370(6) 1_555 1_555 yes
C8 C9 1.376(8) 1_555 1_555 yes
C9 C10 1.366(7) 1_555 1_555 yes
C10 C11 1.380(6) 1_555 1_555 yes
C12 C13 1.387(5) 1_555 1_555 yes
C12 C17 1.382(5) 1_555 1_555 yes
C13 C14 1.390(6) 1_555 1_555 yes
C14 C15 1.380(7) 1_555 1_555 yes
C15 C16 1.374(7) 1_555 1_555 yes
C16 C17 1.393(5) 1_555 1_555 yes

loop_
_geom_contact_atom_site_label_1
_geom_contact_atom_site_label_2
_geom_contact_distance
_geom_contact_site_symmetry_1
_geom_contact_site_symmetry_2
BR1 N1 3.241(3) 1_555 2_555
